data_7228427
loop_
_publ_author_name
'Martinez-Casado, Francisco Javier Javier'
'Ramos Riesco, Miguel'
'Cheda, Jose A.'
'Redondo Y\'elamos, Mar\'ia Isabel'
'Garrido, Leoncio'
'Fernandez-Martinez, Alejandro'
'Garc\'ia-Barriocanal, Javier'
'da Silva, Ivan'
'Duran-Olivencia, Miguel A.'
'Poulain, Agnieszka'

_publ_section_title
;
 Lead(II) Soaps: Crystal Structures, Polymorphism, Solid and Liquid
 Mesophases
;
_journal_name_full 'Phys. Chem. Chem. Phys.'
_journal_paper_doi 10.1039/C7CP02351K
_journal_year 2017
_chemical_formula_sum 'C16 H30 O4 Pb'
_chemical_formula_weight 493.59
_chemical_name_common 'Lead(II) octanoate'
_chemical_name_systematic ' 'catena-poly[[(octanoato-O,O')lead(II)]-[mu]-octanoato-O,O':O:O']'
_space_group_IT_number 2
_symmetry_cell_setting triclinic
_symmetry_space_group_name_Hall '-P 1'
_symmetry_space_group_name_H-M 'P -1'
_atom_sites_solution_hydrogens geom
_atom_sites_solution_primary direct
_atom_sites_solution_secondary difmap
_audit_update_record
;
2016-04-12 deposited with the CCDC.
2017-06-07 downloaded from the CCDC.
;
_cell_angle_alpha 87.63(3)
_cell_angle_beta 85.55(3)
_cell_angle_gamma 89.31(3)
_cell_formula_units_Z 2
_cell_length_a 4.7880(10)
_cell_length_b 7.1940(14)
_cell_length_c 25.648(5)
_cell_measurement_reflns_used 3775
_cell_measurement_temperature 100(2)
_cell_measurement_theta_max 29.0
_cell_measurement_theta_min 1.0
_cell_volume 880.0(3)
_computing_cell_refinement 'DENZO-SMN (Otwinowski & Minor, 1997)'
_computing_data_collection 'CCD Server Software Huber'
_computing_data_reduction DENZO-SMN
_computing_molecular_graphics 'Mercury 1.4.2. and ORTEP-3 (Farrugia, 1997)'
_computing_publication_material 'SHELXL-97 (Sheldrick, 1997)'
_computing_structure_refinement 'SHELXL-97 (Sheldrick, 1997)'
_computing_structure_solution 'SHELXS-97 (Sheldrick, 1990)'
_diffrn_ambient_temperature 100(2)
_diffrn_detector_area_resol_mean 9.77
_diffrn_measured_fraction_theta_full 0.902
_diffrn_measured_fraction_theta_max 0.902
_diffrn_measurement_device_type ADSCq210rCCD-HUBER
_diffrn_measurement_method 'f\ scans'
_diffrn_radiation_monochromator Synchrotron
_diffrn_radiation_source Synchrotron
_diffrn_radiation_type Synchrotron
_diffrn_radiation_wavelength 0.73790
_diffrn_reflns_av_R_equivalents 0.1732
_diffrn_reflns_av_sigmaI/netI 0.1518
_diffrn_reflns_limit_h_max 6
_diffrn_reflns_limit_h_min -6
_diffrn_reflns_limit_k_max 9
_diffrn_reflns_limit_k_min -9
_diffrn_reflns_limit_l_max 33
_diffrn_reflns_limit_l_min -33
_diffrn_reflns_number 10183
_diffrn_reflns_theta_full 29.00
_diffrn_reflns_theta_max 29.00
_diffrn_reflns_theta_min 2.94
_exptl_absorpt_coefficient_mu 9.598
_exptl_absorpt_correction_T_max 0.5604
_exptl_absorpt_correction_T_min 0.4279
_exptl_absorpt_correction_type multi-scan
_exptl_absorpt_process_details '[c.f. r.h. blessing, acta cryst. (1995), a51, 33-38]'
_exptl_crystal_colour colourless
_exptl_crystal_density_diffrn 1.863
_exptl_crystal_density_method 'not measured'
_exptl_crystal_description flake
_exptl_crystal_F_000 480
_exptl_crystal_recrystallization_method 'Re-crystallisation from solvent'
_exptl_crystal_size_max 0.08
_exptl_crystal_size_mid 0.03
_exptl_crystal_size_min 0.01
_refine_diff_density_max 5.263
_refine_diff_density_min -4.924
_refine_diff_density_rms 0.313
_refine_ls_extinction_coef 0.066(5)
_refine_ls_extinction_expression Fc^*^=kFc[1+0.001xFc^2^\l^3^/sin(2\q)]^-1/4^
_refine_ls_extinction_method SHELXL
_refine_ls_goodness_of_fit_ref 1.052
_refine_ls_hydrogen_treatment noref
_refine_ls_matrix_type full
_refine_ls_number_parameters 191
_refine_ls_number_reflns 3775
_refine_ls_number_restraints 0
_refine_ls_restrained_S_all 1.052
_refine_ls_R_factor_all 0.0746
_refine_ls_R_factor_gt 0.0738
_refine_ls_shift/su_max 0.002
_refine_ls_shift/su_mean 0.000
_refine_ls_structure_factor_coef Fsqd
_refine_ls_weighting_details 'calc w=1/[\s^2^(Fo^2^)+(0.0738P)^2^+0.0000P] where P=(Fo^2^+2Fc^2^)/3'
_refine_ls_weighting_scheme calc
_refine_ls_wR_factor_gt 0.1778
_refine_ls_wR_factor_ref 0.1808
_reflns_number_gt 3633
_reflns_number_total 3775
_reflns_threshold_expression >2sigma(I)
_cod_data_source_file c7cp02351k2.cif
_cod_data_source_block PbC8
_cod_depositor_comments
;
The following automatic conversions were performed:

'_symmetry_cell_setting' value 'Triclinic' changed to 'triclinic'
according to
/home/data/users/saulius/crontab/automatic-downloads/rss-feeds/RSC/lib/dictionaries/cif_core.dic
dictionary named 'cif_core.dic' version 2.4.2 from 2011-04-26.

Automatic conversion script
Id: cif_fix_values 4973 2017-02-22 13:04:09Z antanas 
;
_cod_original_sg_symbol_H-M P-1
_cod_database_code 7228427
_solvent_exptl_crystal_recrystallization_method ethanol

loop_
_symmetry_equiv_pos_as_xyz
'x, y, z'
'-x, -y, -z'

loop_
_atom_site_label
_atom_site_type_symbol
_atom_site_fract_x
_atom_site_fract_y
_atom_site_fract_z
_atom_site_U_iso_or_equiv
_atom_site_adp_type
_atom_site_occupancy
_atom_site_symmetry_multiplicity
_atom_site_calc_flag
_atom_site_refinement_flags
C1 C 1.0850(18) 0.2430(13) 0.6168(3) 0.0347(17) Uani 1 1 d .
C2 C 1.2221(16) 0.2754(14) 0.6682(3) 0.0381(18) Uani 1 1 d .
H2A H 1.4048 0.2092 0.6672 0.046 Uiso 1 1 calc R
H2B H 1.2592 0.4100 0.6702 0.046 Uiso 1 1 calc R
C3 C 1.0432(19) 0.2097(14) 0.7180(3) 0.0364(19) Uani 1 1 d .
H3A H 0.8565 0.2704 0.7183 0.044 Uiso 1 1 calc R
H3B H 1.0161 0.0736 0.7174 0.044 Uiso 1 1 calc R
C4 C 1.1796(17) 0.2551(13) 0.7671(3) 0.0315(17) Uani 1 1 d .
H4A H 1.2063 0.3913 0.7675 0.038 Uiso 1 1 calc R
H4B H 1.3669 0.1951 0.7665 0.038 Uiso 1 1 calc R
C5 C 1.0073(17) 0.1907(12) 0.8176(3) 0.0370(17) Uani 1 1 d .
H5A H 0.8173 0.2465 0.8176 0.044 Uiso 1 1 calc R
H5B H 0.9873 0.0538 0.8180 0.044 Uiso 1 1 calc R
C6 C 1.137(2) 0.2426(15) 0.8670(3) 0.0349(19) Uani 1 1 d .
H6A H 1.1618 0.3791 0.8660 0.042 Uiso 1 1 calc R
H6B H 1.3247 0.1839 0.8674 0.042 Uiso 1 1 calc R
C7 C 0.9635(15) 0.1840(11) 0.9177(2) 0.0428(15) Uani 1 1 d .
H7A H 0.7774 0.2454 0.9177 0.051 Uiso 1 1 calc R
H7B H 0.9340 0.0480 0.9182 0.051 Uiso 1 1 calc R
C8 C 1.097(3) 0.2316(18) 0.9670(4) 0.048(3) Uani 1 1 d .
H8A H 0.9756 0.1905 0.9977 0.072 Uiso 1 1 calc R
H8B H 1.1231 0.3665 0.9673 0.072 Uiso 1 1 calc R
H8C H 1.2796 0.1687 0.9678 0.072 Uiso 1 1 calc R
C9 C 0.7412(13) -0.2518(10) 0.5620(3) 0.0363(13) Uani 1 1 d .
C10 C 0.5450(19) -0.2303(14) 0.6074(4) 0.045(2) Uani 1 1 d .
H10A H 0.3831 -0.3133 0.6054 0.055 Uiso 1 1 calc R
H10B H 0.4747 -0.1004 0.6082 0.055 Uiso 1 1 calc R
C11 C 0.6987(18) -0.2814(14) 0.6595(3) 0.0374(18) Uani 1 1 d .
H11A H 0.7465 -0.4157 0.6602 0.045 Uiso 1 1 calc R
H11B H 0.8764 -0.2116 0.6580 0.045 Uiso 1 1 calc R
C12 C 0.5290(19) -0.2393(14) 0.7092(3) 0.0327(18) Uani 1 1 d .
H12A H 0.3464 -0.3027 0.7097 0.039 Uiso 1 1 calc R
H12B H 0.4916 -0.1037 0.7096 0.039 Uiso 1 1 calc R
C13 C 0.6727(18) -0.3004(13) 0.7588(3) 0.0369(17) Uani 1 1 d .
H13A H 0.7044 -0.4367 0.7589 0.044 Uiso 1 1 calc R
H13B H 0.8581 -0.2403 0.7577 0.044 Uiso 1 1 calc R
C14 C 0.504(2) -0.2517(13) 0.8096(3) 0.0328(18) Uani 1 1 d .
H14A H 0.4795 -0.1149 0.8103 0.039 Uiso 1 1 calc R
H14B H 0.3150 -0.3070 0.8100 0.039 Uiso 1 1 calc R
C15 C 0.6395(18) -0.3198(14) 0.8583(3) 0.0390(18) Uani 1 1 d .
H15A H 0.8263 -0.2623 0.8583 0.047 Uiso 1 1 calc R
H15B H 0.6675 -0.4562 0.8572 0.047 Uiso 1 1 calc R
C16 C 0.467(2) -0.2750(17) 0.9096(4) 0.044(2) Uani 1 1 d .
H16A H 0.5664 -0.3225 0.9395 0.066 Uiso 1 1 calc R
H16B H 0.2835 -0.3340 0.9105 0.066 Uiso 1 1 calc R
H16C H 0.4425 -0.1400 0.9115 0.066 Uiso 1 1 calc R
O1 O 1.2217(10) 0.2699(8) 0.57461(18) 0.0414(11) Uani 1 1 d .
O2 O 0.8321(10) 0.1942(8) 0.61961(19) 0.0390(12) Uani 1 1 d .
O3 O 0.8145(11) -0.1033(8) 0.5326(2) 0.0412(12) Uani 1 1 d .
O4 O 0.8321(11) 0.5952(8) 0.5478(2) 0.0429(12) Uani 1 1 d .
Pb1 Pb 0.79324(4) 0.24667(3) 0.528371(7) 0.0339(3) Uani 1 1 d .

loop_
_atom_site_aniso_label
_atom_site_aniso_U_11
_atom_site_aniso_U_22
_atom_site_aniso_U_33
_atom_site_aniso_U_23
_atom_site_aniso_U_13
_atom_site_aniso_U_12
C1 0.035(4) 0.041(4) 0.028(3) 0.001(3) -0.005(3) 0.013(3)
C2 0.025(3) 0.053(5) 0.036(3) 0.000(3) -0.004(3) -0.002(3)
C3 0.030(4) 0.040(4) 0.040(4) -0.004(3) -0.006(3) 0.006(3)
C4 0.031(4) 0.038(4) 0.026(3) 0.005(3) -0.005(3) -0.002(3)
C5 0.031(3) 0.035(4) 0.044(4) 0.001(3) 0.000(3) -0.002(3)
C6 0.035(4) 0.040(5) 0.028(3) 0.010(3) 0.000(3) 0.000(3)
C7 0.037(3) 0.054(4) 0.037(3) 0.002(3) 0.001(3) -0.009(3)
C8 0.064(7) 0.051(6) 0.029(4) 0.004(4) -0.003(4) -0.004(5)
C9 0.030(3) 0.037(4) 0.041(3) -0.005(3) -0.002(2) 0.001(3)
C10 0.039(5) 0.045(5) 0.047(4) 0.021(4) 0.015(4) 0.006(4)
C11 0.031(3) 0.046(5) 0.035(4) 0.001(3) -0.001(3) 0.005(3)
C12 0.039(4) 0.038(4) 0.022(3) 0.004(3) -0.005(3) 0.002(3)
C13 0.032(4) 0.044(4) 0.035(4) 0.004(3) -0.004(3) 0.001(3)
C14 0.035(4) 0.032(4) 0.030(3) 0.009(3) 0.001(3) 0.004(3)
C15 0.034(4) 0.046(5) 0.036(4) 0.008(3) 0.002(3) -0.004(3)
C16 0.048(5) 0.052(6) 0.033(4) 0.006(4) -0.006(3) -0.001(4)
O1 0.029(2) 0.060(4) 0.033(2) 0.006(2) 0.0059(19) -0.004(2)
O2 0.024(2) 0.054(3) 0.039(2) -0.004(2) -0.0043(19) 0.000(2)
O3 0.043(3) 0.040(3) 0.038(3) 0.008(2) 0.008(2) 0.002(2)
O4 0.040(3) 0.038(3) 0.048(3) -0.002(2) 0.007(2) 0.006(2)
Pb1 0.0319(3) 0.0352(3) 0.0343(3) 0.00197(18) -0.00279(17) 0.00149(18)

loop_
_atom_type_symbol
_atom_type_description
_atom_type_scat_dispersion_real
_atom_type_scat_dispersion_imag
_atom_type_scat_source
C C 0.0033 0.0016 'International Tables Vol C Tables 4.2.6.8 and 6.1.1.4'
H H 0.0000 0.0000 'International Tables Vol C Tables 4.2.6.8 and 6.1.1.4'
O O 0.0106 0.0060 'International Tables Vol C Tables 4.2.6.8 and 6.1.1.4'
Pb Pb -3.3944 10.1111 'International Tables Vol C Tables 4.2.6.8 and 6.1.1.4'

loop_
_geom_angle_atom_site_label_1
_geom_angle_atom_site_label_2
_geom_angle_atom_site_label_3
_geom_angle
_geom_angle_site_symmetry_1
_geom_angle_site_symmetry_3
O1 C1 O2 122.0(7) . .
O1 C1 C2 119.5(8) . .
O2 C1 C2 118.4(7) . .
O1 C1 Pb1 63.2(4) . .
O2 C1 Pb1 59.5(4) . .
C2 C1 Pb1 169.6(6) . .
C3 C2 C1 114.0(7) . .
C4 C3 C2 111.7(7) . .
C3 C4 C5 113.2(7) . .
C6 C5 C4 113.4(7) . .
C5 C6 C7 114.1(8) . .
C8 C7 C6 113.9(7) . .
O4 C9 O3 118.0(6) 1_545 .
O4 C9 C10 123.1(8) 1_545 .
O3 C9 C10 118.8(7) . .
C9 C10 C11 109.4(7) . .
C12 C11 C10 114.2(7) . .
C11 C12 C13 113.5(7) . .
C14 C13 C12 113.5(7) . .
C15 C14 C13 113.2(7) . .
C14 C15 C16 113.6(8) . .
C1 O1 Pb1 90.2(5) . .
C1 O2 Pb1 93.3(4) . .
C9 O3 Pb1 143.5(4) . .
C9 O3 Pb1 99.6(4) . 2_756
Pb1 O3 Pb1 114.8(2) . 2_756
C9 O4 Pb1 154.8(5) 1_565 .
O2 Pb1 O1 53.54(17) . .
O2 Pb1 O3 80.47(19) . .
O1 Pb1 O3 92.24(19) . .
O2 Pb1 O3 115.98(17) . 2_756
O1 Pb1 O3 74.76(17) . 2_756
O3 Pb1 O3 65.2(2) . 2_756
O2 Pb1 O4 85.03(19) . .
O1 Pb1 O4 74.74(18) . .
O3 Pb1 O4 164.6(2) . .
O3 Pb1 O4 117.57(19) 2_756 .
O2 Pb1 C1 27.2(2) . .
O1 Pb1 C1 26.5(2) . .
O3 Pb1 C1 88.3(2) . .
O3 Pb1 C1 96.8(2) 2_756 .
O4 Pb1 C1 76.3(2) . .

loop_
_geom_bond_atom_site_label_1
_geom_bond_atom_site_label_2
_geom_bond_distance
_geom_bond_site_symmetry_2
C1 O1 1.230(9) .
C1 O2 1.261(11) .
C1 C2 1.544(11) .
C1 Pb1 2.754(8) .
C2 C3 1.542(12) .
C3 C4 1.514(12) .
C4 C5 1.538(11) .
C5 C6 1.513(12) .
C6 C7 1.534(11) .
C7 C8 1.514(12) .
C9 O4 1.237(8) 1_545
C9 O3 1.317(9) .
C9 C10 1.451(10) .
C10 C11 1.602(12) .
C11 C12 1.497(11) .
C12 C13 1.540(12) .
C13 C14 1.531(11) .
C14 C15 1.514(12) .
C15 C16 1.541(12) .
O1 Pb1 2.459(5) .
O2 Pb1 2.376(5) .
O3 Pb1 2.517(5) .
O3 Pb1 2.582(5) 2_756
O4 C9 1.237(8) 1_565
O4 Pb1 2.588(6) .
Pb1 O3 2.582(5) 2_756
